data_4322222
loop_
_publ_author_name
'F. Albert Cotton'
'Evgeny V. Dikarev'
'Marina A. Petrukhina'

_publ_section_title
;
 Mixed Chloride/Phosphine Complexes of the Dirhenium Core. 6. Rare or
 Unprecedented Isomers of [Re2Cl6(PR3)2] Stoichiometry
;
_journal_name_full 'Inorganic Chemistry'
_journal_page_first 3889
_journal_page_last 3894
_journal_paper_doi 10.1021/ic9906095
_journal_volume 38
_journal_year 1999
_chemical_compound_source synthesized
_chemical_formula_analytical 'not measured'
_chemical_formula_moiety
;
 [N (C4 H9)4](+) [Re2 Cl6 (P (C3 H7)3)2](-)
;
_chemical_formula_structural '[n-Bu4N][1,6-Re2Cl6(Pn-Pr3)2]'
_chemical_formula_sum 'C34 H78 Cl6 N P2 Re2'
_chemical_formula_weight 1148.01
_chemical_melting_point ?
_chemical_name_systematic
; 
 Hexachloro-bis(tripropylphosphine)-di-rhenium (II, III),
 1,6-isomer, terabutylammonium salt
;
_space_group_IT_number 14
_symmetry_cell_setting monoclinic
_symmetry_space_group_name_Hall '-P 2ybc'
_symmetry_space_group_name_H-M 'P 1 21/c 1'
_atom_sites_solution_hydrogens geom
_atom_sites_solution_primary direct
_atom_sites_solution_secondary difmap
_audit_creation_method SHELXL
_cell_angle_alpha 90.00
_cell_angle_beta 94.735(6)
_cell_angle_gamma 90.00
_cell_formula_units_Z 4
_cell_length_a 16.3355(8)
_cell_length_b 12.656(1)
_cell_length_c 22.892(2)
_cell_measurement_reflns_used 250
_cell_measurement_temperature 213(2)
_cell_measurement_theta_max 20.8
_cell_measurement_theta_min 9.05
_cell_volume 4716.6(6)
_computing_cell_refinement 'MADNES (Enraf-Nonius, 1989)'
_computing_data_collection 'MADNES (Enraf-Nonius, 1989)'
_computing_data_reduction 'PROCOR (Kabsch, 1988)'
_computing_molecular_graphics 'SHELXTL V.5 (Siemens, 1994)'
_computing_publication_material CIFTAB
_computing_structure_refinement 'SHELXL-93 (Sheldrick, 1993)'
_computing_structure_solution 'SHELXTL V.5 (Siemens, 1994)'
_diffrn_ambient_temperature 213(2)
_diffrn_measurement_device 'Nonius FAST area detector'
_diffrn_measurement_method 'Ellipsoid-mask fitting'
_diffrn_radiation_monochromator graphite
_diffrn_radiation_source 'fine-focus sealed tube'
_diffrn_radiation_type MoK\a
_diffrn_radiation_wavelength 0.71073
_diffrn_reflns_av_R_equivalents 0.0374
_diffrn_reflns_av_sigmaI/netI 0.0295
_diffrn_reflns_limit_h_max 17
_diffrn_reflns_limit_h_min -17
_diffrn_reflns_limit_k_max 12
_diffrn_reflns_limit_k_min -13
_diffrn_reflns_limit_l_max 24
_diffrn_reflns_limit_l_min -23
_diffrn_reflns_number 19332
_diffrn_reflns_theta_max 22.71
_diffrn_reflns_theta_min 2.18
_diffrn_standards_number 'none (area detector data)'
_exptl_absorpt_coefficient_mu 5.559
_exptl_absorpt_correction_T_max 0.574
_exptl_absorpt_correction_T_min 0.326
_exptl_absorpt_correction_type 'SORTAV (Blessing, 1995)'
_exptl_crystal_colour dark-green
_exptl_crystal_density_diffrn 1.617
_exptl_crystal_density_meas ?
_exptl_crystal_density_method none
_exptl_crystal_description needle-shaped
_exptl_crystal_F_000 2284
_exptl_crystal_size_max 0.63
_exptl_crystal_size_mid 0.10
_exptl_crystal_size_min 0.08
_refine_diff_density_max 1.275
_refine_diff_density_min -0.466
_refine_diff_density_rms 0.109
_refine_ls_extinction_coef noref
_refine_ls_extinction_method none
_refine_ls_goodness_of_fit_all 1.206
_refine_ls_goodness_of_fit_obs 1.212
_refine_ls_hydrogen_treatment noref
_refine_ls_matrix_type full
_refine_ls_number_parameters 429
_refine_ls_number_reflns 6163
_refine_ls_number_restraints 33
_refine_ls_restrained_S_all 1.209
_refine_ls_restrained_S_obs 1.210
_refine_ls_R_factor_all 0.0499
_refine_ls_R_factor_obs 0.0451
_refine_ls_shift/esd_max 0.001
_refine_ls_shift/esd_mean 0.000
_refine_ls_structure_factor_coef Fsqd
_refine_ls_weighting_details 'w=1/[\s^2^(Fo^2^)+(0.0114P)^2^+34.9630P] where P=(Fo^2^+2Fc^2^)/3'
_refine_ls_weighting_scheme calc
_refine_ls_wR_factor_all 0.1007
_refine_ls_wR_factor_obs 0.0970
_reflns_number_observed 5736
_reflns_number_total 6163
_reflns_observed_criterion >2sigma(I)
_cod_data_source_file ic9906095_3.cif
_cod_data_source_block '[n-Bu4N][1,6-Re2Cl6(Pn-Pr3)2]'
_cod_depositor_comments
;
The following automatic conversions were performed:

'_chemical_melting_point' value 'not measured' was changed to '?' -
the value is undefined or not given.

Automatic conversion script
Id: cif_fix_values 1673 2011-04-08 12:14:43Z adriana 

The following automatic conversions were performed:

'_exptl_crystal_density_meas' value 'not measured' was changed to '?'
- the value is perceived as not measured.

Automatic conversion script
Id: cif_fix_values 3008 2015-01-20 13:52:24Z robertas 

The following automatic conversions were performed:

'_refine_ls_weighting_scheme' value 'calc
w=1/[\s^2^(Fo^2^)+(0.0114P)^2^+34.9630P] where P=(Fo^2^+2Fc^2^)/3'
was changed to 'calc'. New tag '_refine_ls_weighting_details' was
created. The value of the new tag was set to
'w=1/[\s^2^(Fo^2^)+(0.0114P)^2^+34.9630P] where P=(Fo^2^+2Fc^2^)/3'.

Automatic conversion script
Id: cif_fix_values 3143 2015-03-26 13:38:13Z robertas 
;
_cod_database_code 4322222

loop_
_symmetry_equiv_pos_as_xyz
'x, y, z'
'-x, y+1/2, -z+1/2'
'-x, -y, -z'
'x, -y-1/2, z-1/2'

loop_
_atom_site_aniso_label
_atom_site_aniso_U_11
_atom_site_aniso_U_22
_atom_site_aniso_U_33
_atom_site_aniso_U_23
_atom_site_aniso_U_13
_atom_site_aniso_U_12
Re1 0.0491(3) 0.0423(2) 0.0352(2) -0.0035(2) 0.0056(2) -0.0041(2)
Re2 0.0376(2) 0.0459(3) 0.0397(3) 0.0009(2) 0.0012(2) -0.0044(2)
Cl1 0.110(4) 0.062(3) 0.048(3) -0.016(2) 0.015(3) -0.040(2)
Cl2 0.071(2) 0.057(2) 0.063(2) 0.004(2) 0.016(2) 0.021(2)
Cl3 0.060(2) 0.065(2) 0.041(2) -0.0042(14) -0.0069(12) 0.000(2)
Cl4 0.035(3) 0.062(3) 0.069(3) 0.0057(15) 0.004(2) 0.008(2)
Cl5 0.0356(14) 0.086(2) 0.063(2) 0.015(2) 0.0056(12) -0.0056(14)
Cl6 0.068(2) 0.049(2) 0.071(2) -0.011(2) -0.007(2) -0.0107(15)
Re1X 0.0453(11) 0.0529(12) 0.0383(11) -0.0002(8) 0.0026(8) 0.0040(9)
Re2X 0.0434(11) 0.0489(12) 0.0335(12) -0.0021(8) -0.0008(8) -0.0053(8)
P1 0.0483(14) 0.067(2) 0.0434(13) -0.0041(11) 0.0105(10) -0.0072(12)
P2 0.0462(13) 0.068(2) 0.0376(12) -0.0021(11) 0.0026(10) -0.0025(11)
C1 0.050(6) 0.135(11) 0.073(7) 0.020(7) 0.002(5) -0.028(7)
C3 0.052(7) 0.098(9) 0.159(13) 0.046(9) -0.019(7) -0.019(6)
C4 0.117(10) 0.103(10) 0.065(7) -0.022(7) 0.007(7) 0.042(8)
C6 0.189(18) 0.141(14) 0.126(13) -0.077(11) 0.057(12) 0.000(13)
C7 0.079(8) 0.092(9) 0.082(8) 0.002(7) -0.015(6) -0.005(7)
C8 0.085(9) 0.089(9) 0.097(9) 0.014(7) -0.003(7) 0.010(7)
C9 0.100(9) 0.079(8) 0.052(6) 0.016(5) -0.001(6) -0.002(6)
C10 0.077(8) 0.101(10) 0.094(9) 0.035(8) 0.000(6) 0.006(7)
C11 0.116(12) 0.092(11) 0.181(17) 0.040(11) -0.002(11) -0.001(9)
C12 0.144(12) 0.080(8) 0.076(8) 0.024(7) 0.022(8) -0.001(8)
C13 0.058(7) 0.155(12) 0.061(7) -0.041(7) -0.004(5) -0.015(7)
C15 0.062(8) 0.154(13) 0.107(10) 0.011(9) -0.030(7) -0.035(8)
C16 0.087(8) 0.108(10) 0.073(8) -0.019(7) 0.000(6) 0.004(7)
C18 0.163(14) 0.112(11) 0.061(8) -0.007(7) 0.017(8) 0.046(10)
N1 0.051(4) 0.046(4) 0.062(5) -0.002(4) 0.009(4) -0.002(3)

loop_
_atom_site_label
_atom_site_type_symbol
_atom_site_fract_x
_atom_site_fract_y
_atom_site_fract_z
_atom_site_U_iso_or_equiv
_atom_site_thermal_displace_type
_atom_site_occupancy
_atom_site_calc_flag
_atom_site_refinement_flags
_atom_site_disorder_group
Re1 Re 0.74360(3) 0.79230(3) 0.23572(2) 0.04210(14) Uani 0.8151(10) d PD 1
Re2 Re 0.75345(2) 0.94172(3) 0.18589(2) 0.04121(14) Uani 0.8151(10) d PD 1
Cl1 Cl 0.6712(4) 0.6593(4) 0.1804(2) 0.073(2) Uani 0.8151(10) d P 1
Cl2 Cl 0.8657(2) 0.6980(3) 0.2191(2) 0.0628(8) Uani 0.8151(10) d P 1
Cl3 Cl 0.8049(2) 0.8269(3) 0.32941(12) 0.0559(7) Uani 0.8151(10) d P 1
Cl4 Cl 0.6250(4) 1.0342(7) 0.1779(4) 0.055(2) Uani 0.8151(10) d P 1
Cl5 Cl 0.8873(2) 0.9426(3) 0.15727(13) 0.0615(8) Uani 0.8151(10) d P 1
Cl6 Cl 0.7979(2) 1.0746(2) 0.2547(2) 0.0632(8) Uani 0.8151(10) d P 1
Re1X Re 0.76778(11) 0.8021(2) 0.17788(8) 0.0456(7) Uani 0.1849(10) d PD 2
Re2X Re 0.72700(11) 0.92890(15) 0.23502(8) 0.0421(6) Uani 0.1849(10) d PD 2
Cl1X Cl 0.6633(17) 0.6737(23) 0.1640(10) 0.062(7) Uiso 0.1849(10) d P 2
Cl2X Cl 0.8408(11) 0.6788(15) 0.2396(8) 0.071(5) Uiso 0.1849(10) d P 2
Cl3X Cl 0.7965(9) 0.8873(13) 0.3255(6) 0.059(4) Uiso 0.1849(10) d P 2
Cl4X Cl 0.6421(20) 1.0382(35) 0.1786(18) 0.057(10) Uiso 0.1849(10) d P 2
Cl5X Cl 0.8945(8) 0.8559(12) 0.1514(6) 0.064(3) Uiso 0.1849(10) d P 2
Cl6X Cl 0.8230(10) 1.0669(13) 0.2284(7) 0.064(5) Uiso 0.1849(10) d P 2
P1 P 0.61646(14) 0.8298(2) 0.27910(10) 0.0525(6) Uani 1 d . .
P2 P 0.71842(14) 0.8707(2) 0.08837(10) 0.0506(6) Uani 1 d . .
C1 C 0.5208(6) 0.8233(11) 0.2323(5) 0.086(4) Uani 1 d D 3
H1A H 0.5179(6) 0.8879(11) 0.2087(5) 0.103 Uiso 1 calc R 3
H1B H 0.5265(6) 0.7645(11) 0.2051(5) 0.103 Uiso 1 calc R 3
C2 C 0.4429(11) 0.8114(21) 0.2552(9) 0.079(7) Uiso 0.50 d PD 3
H2A H 0.4276(11) 0.8787(21) 0.2726(9) 0.095 Uiso 0.50 calc PR 3
H2B H 0.4476(11) 0.7585(21) 0.2866(9) 0.095 Uiso 0.50 calc PR 3
C3 C 0.3739(7) 0.7779(10) 0.2092(6) 0.105(5) Uani 1 d D 3
H3A H 0.3228(7) 0.7713(10) 0.2276(6) 0.157 Uiso 1 calc R 3
H3B H 0.3877(7) 0.7105(10) 0.1924(6) 0.157 Uiso 1 calc R 3
H3C H 0.3678(7) 0.8307(10) 0.1784(6) 0.157 Uiso 1 calc R 3
C1X C 0.5208(6) 0.8233(11) 0.2323(5) 0.990 Uiso 0.00 d PD 4
C2X C 0.4554(12) 0.7574(20) 0.2401(11) 0.088(7) Uiso 0.500(5) d PD 4
H2X1 H 0.4480(12) 0.7562(20) 0.2821(11) 0.106 Uiso 0.50 calc PR 4
H2X2 H 0.4717(12) 0.6859(20) 0.2294(11) 0.106 Uiso 0.50 calc PR 4
C3X C 0.3739(7) 0.7779(10) 0.2092(6) 0.990 Uiso 0.00 d PD 4
C4 C 0.6102(8) 0.9487(10) 0.3214(5) 0.095(4) Uani 1.000(7) d D 5
H4A H 0.6633(8) 0.9553(10) 0.3443(5) 0.114 Uiso 1 calc R 5
H4B H 0.6076(8) 1.0068(10) 0.2930(5) 0.114 Uiso 1 calc R 5
C5 C 0.5487(17) 0.9730(22) 0.3617(12) 0.106(9) Uiso 0.50 d PD 5
H5A H 0.5381(17) 0.9081(22) 0.3832(12) 0.127 Uiso 0.50 calc PR 5
H5B H 0.4977(17) 0.9911(22) 0.3383(12) 0.127 Uiso 0.50 calc PR 5
C6 C 0.5658(11) 1.0587(13) 0.4056(7) 0.150(7) Uani 1 d D 5
H6A H 0.5196(11) 1.0658(13) 0.4294(7) 0.224 Uiso 1 calc R 5
H6B H 0.5742(11) 1.1248(13) 0.3855(7) 0.224 Uiso 1 calc R 5
H6C H 0.6148(11) 1.0414(13) 0.4307(7) 0.224 Uiso 1 calc R 5
C4X C 0.6102(8) 0.9487(10) 0.3214(5) 0.990 Uiso 0.00 d PD 6
C5X C 0.5873(25) 0.9521(22) 0.3822(12) 0.142(14) Uiso 0.500(7) d PD 6
H5X1 H 0.6331(25) 0.9232(22) 0.4077(12) 0.170 Uiso 0.50 calc PR 6
H5X2 H 0.5401(25) 0.9051(22) 0.3852(12) 0.170 Uiso 0.50 calc PR 6
C6X C 0.5658(11) 1.0587(13) 0.4056(7) 0.990 Uiso 0.00 d PD 6
C7 C 0.6077(7) 0.7268(10) 0.3366(5) 0.085(3) Uani 1.000(12) d . .
H7A H 0.6523(7) 0.7388(10) 0.3671(5) 0.102 Uiso 1 calc R .
H7B H 0.5561(7) 0.7395(10) 0.3544(5) 0.102 Uiso 1 calc R .
C8 C 0.6094(8) 0.6168(10) 0.3210(6) 0.091(4) Uani 1 d . .
H8A H 0.6620(8) 0.6010(10) 0.3051(6) 0.109 Uiso 1 calc R .
H8B H 0.5656(8) 0.6029(10) 0.2901(6) 0.109 Uiso 1 calc R .
C9 C 0.5986(7) 0.5441(9) 0.3723(4) 0.077(3) Uani 1 d . .
H9A H 0.6003(7) 0.4712(9) 0.3593(4) 0.116 Uiso 1 calc R .
H9B H 0.5461(7) 0.5581(9) 0.3877(4) 0.116 Uiso 1 calc R .
H9C H 0.6425(7) 0.5563(9) 0.4027(4) 0.116 Uiso 1 calc R .
C10 C 0.7477(7) 0.9721(10) 0.0370(6) 0.091(4) Uani 1 d . .
H10A H 0.8077(7) 0.9695(10) 0.0372(6) 0.109 Uiso 1 calc R .
H10B H 0.7257(7) 0.9496(10) -0.0021(6) 0.109 Uiso 1 calc R .
C11 C 0.7270(10) 1.0755(12) 0.0425(8) 0.130(6) Uani 1 d . .
H11A H 0.7504(10) 1.0996(12) 0.0810(8) 0.156 Uiso 1 calc R .
H11B H 0.6671(10) 1.0790(12) 0.0430(8) 0.156 Uiso 1 calc R .
C12 C 0.7518(9) 1.1547(10) -0.0025(5) 0.099(4) Uani 1 d . .
H12A H 0.7327(9) 1.2245(10) 0.0074(5) 0.149 Uiso 1 calc R .
H12B H 0.7274(9) 1.1348(10) -0.0410(5) 0.149 Uiso 1 calc R .
H12C H 0.8111(9) 1.1555(10) -0.0027(5) 0.149 Uiso 1 calc R .
C13 C 0.6095(6) 0.8472(12) 0.0697(5) 0.092(4) Uani 1 d D 7
H13A H 0.5970(6) 0.7790(12) 0.0872(5) 0.110 Uiso 1 calc R 7
H13B H 0.5801(6) 0.9009(12) 0.0906(5) 0.110 Uiso 1 calc R 7
C14 C 0.5725(11) 0.8453(21) 0.0119(8) 0.076(6) Uiso 0.50 d PD 7
H14A H 0.6057(11) 0.8005(21) -0.0119(8) 0.091 Uiso 0.50 calc PR 7
H14B H 0.5734(11) 0.9170(21) -0.0042(8) 0.091 Uiso 0.50 calc PR 7
C15 C 0.4845(7) 0.8053(12) 0.0057(6) 0.110(5) Uani 1 d D 7
H15A H 0.4639(7) 0.8067(12) -0.0352(6) 0.165 Uiso 1 calc R 7
H15B H 0.4506(7) 0.8503(12) 0.0281(6) 0.165 Uiso 1 calc R 7
H15C H 0.4829(7) 0.7335(12) 0.0204(6) 0.165 Uiso 1 calc R 7
C13X C 0.6095(6) 0.8472(12) 0.0697(5) 0.990 Uiso 0.00 d PD 8
C14X C 0.5755(11) 0.7873(19) 0.0207(9) 0.073(6) Uiso 0.500(5) d PD 8
H14C H 0.5846(11) 0.7121(19) 0.0289(9) 0.088 Uiso 0.50 calc PR 8
H14D H 0.6049(11) 0.8053(19) -0.0136(9) 0.088 Uiso 0.50 calc PR 8
C15X C 0.4845(7) 0.8053(12) 0.0057(6) 0.990 Uiso 0.00 d PD 8
C16 C 0.7782(8) 0.7558(10) 0.0672(5) 0.089(4) Uani 1.000(7) d D 9
H16A H 0.8341(8) 0.7631(10) 0.0859(5) 0.107 Uiso 1 calc R 9
H16B H 0.7543(8) 0.6926(10) 0.0837(5) 0.107 Uiso 1 calc R 9
C17 C 0.7844(16) 0.7366(17) 0.0039(8) 0.075(7) Uiso 0.50 d PD 9
H17A H 0.8183(16) 0.7920(17) -0.0118(8) 0.090 Uiso 0.50 calc PR 9
H17B H 0.7295(16) 0.7407(17) -0.0167(8) 0.090 Uiso 0.50 calc PR 9
C18 C 0.8222(10) 0.6278(11) -0.0077(5) 0.111(5) Uani 1 d D 9
H18A H 0.8252(10) 0.6184(11) -0.0495(5) 0.167 Uiso 1 calc R 9
H18B H 0.7883(10) 0.5727(11) 0.0071(5) 0.167 Uiso 1 calc R 9
H18C H 0.8771(10) 0.6239(11) 0.0120(5) 0.167 Uiso 1 calc R 9
C16X C 0.7782(8) 0.7558(10) 0.0672(5) 0.990 Uiso 0.00 d PD 10
C17X C 0.7583(14) 0.6999(20) 0.0116(9) 0.084(8) Uiso 0.500(6) d PD 10
H17C H 0.7460(14) 0.7526(20) -0.0192(9) 0.100 Uiso 0.50 calc PR 10
H17D H 0.7081(14) 0.6587(20) 0.0151(9) 0.100 Uiso 0.50 calc PR 10
C18X C 0.8222(10) 0.6278(11) -0.0077(5) 0.990 Uiso 0.00 d PD 10
N1 N 0.9174(4) 0.3729(5) 0.1783(3) 0.053(2) Uani 1.000(8) d . .
C19 C 0.9683(11) 0.2832(14) 0.1707(8) 0.053(5) Uiso 0.60 d PD 11
H19A H 0.9491(11) 0.2252(14) 0.1945(8) 0.064 Uiso 0.60 calc PR 11
H19B H 1.0243(11) 0.3006(14) 0.1863(8) 0.064 Uiso 0.60 calc PR 11
C20 C 0.9715(12) 0.2442(14) 0.1093(9) 0.071(6) Uiso 0.60 d PD 11
H20A H 0.9159(12) 0.2249(14) 0.0935(9) 0.085 Uiso 0.60 calc PR 11
H20B H 0.9908(12) 0.3014(14) 0.0850(9) 0.085 Uiso 0.60 calc PR 11
C21 C 1.0263(12) 0.1516(14) 0.1054(9) 0.076(5) Uiso 0.60 d PD 11
H21A H 1.0822(12) 0.1728(14) 0.1193(9) 0.091 Uiso 0.60 calc PR 11
H21B H 1.0091(12) 0.0969(14) 0.1321(9) 0.091 Uiso 0.60 calc PR 11
C22 C 1.0283(16) 0.1051(19) 0.0467(11) 0.118(8) Uiso 0.60 d PD 11
H22A H 1.0656(16) 0.0454(19) 0.0485(11) 0.177 Uiso 0.60 calc PR 11
H22B H 1.0470(16) 0.1577(19) 0.0200(11) 0.177 Uiso 0.60 calc PR 11
H22C H 0.9736(16) 0.0816(19) 0.0328(11) 0.177 Uiso 0.60 calc PR 11
C19X C 0.9580(18) 0.2686(22) 0.1512(12) 0.059(9) Uiso 0.40 d PD 12
H19C H 1.0129(18) 0.2597(22) 0.1713(12) 0.071 Uiso 0.40 calc PR 12
H19D H 0.9253(18) 0.2075(22) 0.1615(12) 0.071 Uiso 0.40 calc PR 12
C20X C 0.9666(20) 0.2636(22) 0.0866(12) 0.078(10) Uiso 0.40 d PD 12
H20C H 0.9123(20) 0.2710(22) 0.0653(12) 0.093 Uiso 0.40 calc PR 12
H20D H 1.0008(20) 0.3227(22) 0.0752(12) 0.093 Uiso 0.40 calc PR 12
C21X C 1.0042(20) 0.1627(22) 0.0698(13) 0.085(9) Uiso 0.40 d PD 12
H21C H 0.9713(20) 0.1041(22) 0.0832(13) 0.102 Uiso 0.40 calc PR 12
H21D H 1.0592(20) 0.1572(22) 0.0902(13) 0.102 Uiso 0.40 calc PR 12
C22X C 1.0112(23) 0.1510(27) 0.0055(14) 0.110(11) Uiso 0.40 d PD 12
H22D H 1.0362(23) 0.0834(27) -0.0021(14) 0.165 Uiso 0.40 calc PR 12
H22E H 1.0450(23) 0.2075(27) -0.0080(14) 0.165 Uiso 0.40 calc PR 12
H22F H 0.9569(23) 0.1543(27) -0.0150(14) 0.165 Uiso 0.40 calc PR 12
C23 C 0.9315(9) 0.4691(12) 0.1372(7) 0.057(4) Uiso 0.60 d PD 13
H23A H 0.9141(9) 0.4493(12) 0.0967(7) 0.069 Uiso 0.60 calc PR 13
H23B H 0.8968(9) 0.5280(12) 0.1480(7) 0.069 Uiso 0.60 calc PR 13
C24 C 1.0184(12) 0.5056(16) 0.1400(10) 0.082(6) Uiso 0.60 d PD 13
H24A H 1.0543(12) 0.4447(16) 0.1355(10) 0.099 Uiso 0.60 calc PR 13
H24B H 1.0332(12) 0.5368(16) 0.1786(10) 0.099 Uiso 0.60 calc PR 13
C25 C 1.0325(12) 0.5865(16) 0.0929(10) 0.083(6) Uiso 0.60 d PD 13
H25A H 1.0121(12) 0.5573(16) 0.0548(10) 0.100 Uiso 0.60 calc PR 13
H25B H 0.9999(12) 0.6496(16) 0.0998(10) 0.100 Uiso 0.60 calc PR 13
C26 C 1.1194(13) 0.6191(18) 0.0897(11) 0.108(7) Uiso 0.60 d PD 13
H26A H 1.1226(13) 0.6706(18) 0.0586(11) 0.163 Uiso 0.60 calc PR 13
H26B H 1.1523(13) 0.5578(18) 0.0816(11) 0.163 Uiso 0.60 calc PR 13
H26C H 1.1400(13) 0.6502(18) 0.1267(11) 0.163 Uiso 0.60 calc PR 13
C23X C 0.9840(13) 0.4628(16) 0.1767(9) 0.049(5) Uiso 0.40 d PD 14
H23C H 0.9685(13) 0.5212(16) 0.2016(9) 0.058 Uiso 0.40 calc PR 14
H23D H 1.0367(13) 0.4351(16) 0.1936(9) 0.058 Uiso 0.40 calc PR 14
C24X C 0.9954(22) 0.5052(25) 0.1175(12) 0.095(11) Uiso 0.40 d PD 14
H24C H 0.9415(22) 0.5220(25) 0.0977(12) 0.114 Uiso 0.40 calc PR 14
H24D H 1.0206(22) 0.4504(25) 0.0945(12) 0.114 Uiso 0.40 calc PR 14
C25X C 1.0487(16) 0.6032(18) 0.1189(11) 0.061(7) Uiso 0.40 d PD 14
H25C H 1.0199(16) 0.6607(18) 0.1373(11) 0.073 Uiso 0.40 calc PR 14
H25D H 1.0996(16) 0.5891(18) 0.1435(11) 0.073 Uiso 0.40 calc PR 14
C26X C 1.0703(22) 0.6388(26) 0.0595(13) 0.105(11) Uiso 0.40 d PD 14
H26D H 1.1044(22) 0.7016(26) 0.0636(13) 0.158 Uiso 0.40 calc PR 14
H26E H 1.0204(22) 0.6547(26) 0.0352(13) 0.158 Uiso 0.40 calc PR 14
H26F H 1.1002(22) 0.5830(26) 0.0414(13) 0.158 Uiso 0.40 calc PR 14
C27 C 0.9230(10) 0.4165(13) 0.2400(6) 0.061(4) Uiso 0.60 d PD 15
H27A H 0.9793(10) 0.4406(13) 0.2501(6) 0.073 Uiso 0.60 calc PR 15
H27B H 0.8869(10) 0.4783(13) 0.2408(6) 0.073 Uiso 0.60 calc PR 15
C28 C 0.9000(11) 0.3395(13) 0.2861(7) 0.068(5) Uiso 0.60 d PD 15
H28A H 0.9417(11) 0.2839(13) 0.2908(7) 0.081 Uiso 0.60 calc PR 15
H28B H 0.8474(11) 0.3061(13) 0.2732(7) 0.081 Uiso 0.60 calc PR 15
C29 C 0.8928(17) 0.3937(19) 0.3446(7) 0.071(7) Uiso 0.60 d PD 15
H29A H 0.8920(17) 0.3392(19) 0.3750(7) 0.086 Uiso 0.60 calc PR 15
H29B H 0.9422(17) 0.4365(19) 0.3536(7) 0.086 Uiso 0.60 calc PR 15
C30 C 0.8209(15) 0.4615(21) 0.3482(12) 0.094(7) Uiso 0.60 d PD 15
H30A H 0.8220(15) 0.4923(21) 0.3871(12) 0.141 Uiso 0.60 calc PR 15
H30B H 0.7713(15) 0.4199(21) 0.3407(12) 0.141 Uiso 0.60 calc PR 15
H30C H 0.8217(15) 0.5175(21) 0.3193(12) 0.141 Uiso 0.60 calc PR 15
C27X C 0.9152(16) 0.3415(20) 0.2433(10) 0.067(7) Uiso 0.40 d PD 16
H27C H 0.8864(16) 0.2740(20) 0.2461(10) 0.080 Uiso 0.40 calc PR 16
H27D H 0.9715(16) 0.3324(20) 0.2611(10) 0.080 Uiso 0.40 calc PR 16
C28X C 0.8723(16) 0.4251(19) 0.2762(10) 0.070(7) Uiso 0.40 d PD 16
H28C H 0.8166(16) 0.4353(19) 0.2577(10) 0.084 Uiso 0.40 calc PR 16
H28D H 0.9019(16) 0.4921(19) 0.2740(10) 0.084 Uiso 0.40 calc PR 16
C29X C 0.8679(30) 0.3945(38) 0.3403(12) 0.111(20) Uiso 0.40 d PD 16
H29C H 0.8403(30) 0.3260(38) 0.3423(12) 0.133 Uiso 0.40 calc PR 16
H29D H 0.9237(30) 0.3868(38) 0.3590(12) 0.133 Uiso 0.40 calc PR 16
C30X C 0.8234(33) 0.4733(44) 0.3730(20) 0.160(24) Uiso 0.40 d PD 16
H30D H 0.8221(33) 0.4506(44) 0.4134(20) 0.240 Uiso 0.40 calc PR 16
H30E H 0.7676(33) 0.4802(44) 0.3552(20) 0.240 Uiso 0.40 calc PR 16
H30F H 0.8511(33) 0.5409(44) 0.3719(20) 0.240 Uiso 0.40 calc PR 16
C31 C 0.8255(9) 0.3392(14) 0.1597(7) 0.058(4) Uiso 0.60 d PD 17
H31A H 0.8202(9) 0.3288(14) 0.1171(7) 0.070 Uiso 0.60 calc PR 17
H31B H 0.8158(9) 0.2706(14) 0.1777(7) 0.070 Uiso 0.60 calc PR 17
C32 C 0.7566(9) 0.4149(13) 0.1752(7) 0.066(4) Uiso 0.60 d PD 17
H32A H 0.7511(9) 0.4130(13) 0.2175(7) 0.080 Uiso 0.60 calc PR 17
H32B H 0.7699(9) 0.4874(13) 0.1643(7) 0.080 Uiso 0.60 calc PR 17
C33 C 0.6769(11) 0.3799(18) 0.1419(10) 0.084(6) Uiso 0.60 d PD 17
H33A H 0.6762(11) 0.3024(18) 0.1410(10) 0.101 Uiso 0.60 calc PR 17
H33B H 0.6313(11) 0.4025(18) 0.1642(10) 0.101 Uiso 0.60 calc PR 17
C34 C 0.6613(20) 0.4174(32) 0.0831(13) 0.149(16) Uiso 0.60 d PD 17
H34A H 0.6090(20) 0.3900(32) 0.0664(13) 0.223 Uiso 0.60 calc PR 17
H34B H 0.7047(20) 0.3935(32) 0.0598(13) 0.223 Uiso 0.60 calc PR 17
H34C H 0.6596(20) 0.4940(32) 0.0831(13) 0.223 Uiso 0.60 calc PR 17
C31X C 0.8403(13) 0.4006(21) 0.1475(11) 0.064(7) Uiso 0.40 d PD 18
H31C H 0.8503(13) 0.4207(21) 0.1074(11) 0.077 Uiso 0.40 calc PR 18
H31D H 0.8185(13) 0.4628(21) 0.1665(11) 0.077 Uiso 0.40 calc PR 18
C32X C 0.7744(16) 0.3140(19) 0.1445(12) 0.077(8) Uiso 0.40 d PD 18
H32C H 0.7912(16) 0.2562(19) 0.1197(12) 0.093 Uiso 0.40 calc PR 18
H32D H 0.7696(16) 0.2856(19) 0.1839(12) 0.093 Uiso 0.40 calc PR 18
C33X C 0.6919(15) 0.3551(27) 0.1203(15) 0.096(12) Uiso 0.40 d PD 18
H33C H 0.6575(15) 0.2932(27) 0.1103(15) 0.115 Uiso 0.40 calc PR 18
H33D H 0.6676(15) 0.3911(27) 0.1526(15) 0.115 Uiso 0.40 calc PR 18
C34X C 0.6832(19) 0.4239(26) 0.0715(12) 0.068(9) Uiso 0.40 d PD 18
H34D H 0.6256(19) 0.4412(26) 0.0628(12) 0.102 Uiso 0.40 calc PR 18
H34E H 0.7039(19) 0.3896(26) 0.0378(12) 0.102 Uiso 0.40 calc PR 18
H34F H 0.7141(19) 0.4882(26) 0.0804(12) 0.102 Uiso 0.40 calc PR 18

loop_
_atom_type_symbol
_atom_type_description
_atom_type_scat_dispersion_real
_atom_type_scat_dispersion_imag
_atom_type_scat_source
C C 0.0033 0.0016 'International Tables Vol C Tables 4.2.6.8 and 6.1.1.4'
H H 0.0000 0.0000 'International Tables Vol C Tables 4.2.6.8 and 6.1.1.4'
P P 0.1023 0.0942 'International Tables Vol C Tables 4.2.6.8 and 6.1.1.4'
Cl Cl 0.1484 0.1585 'International Tables Vol C Tables 4.2.6.8 and 6.1.1.4'
Re Re -1.0185 7.2310 'International Tables Vol C Tables 4.2.6.8 and 6.1.1.4'
N N 0.0061 0.0033 'International Tables Vol C Tables 4.2.6.8 and 6.1.1.4'

loop_
_geom_angle_atom_site_label_1
_geom_angle_atom_site_label_2
_geom_angle_atom_site_label_3
_geom_angle
_geom_angle_site_symmetry_1
_geom_angle_site_symmetry_3
_geom_angle_publ_flag
Re2 Re1 Cl3 105.58(9) . . y
Re2 Re1 Cl1 112.67(14) . . y
Cl3 Re1 Cl1 141.6(2) . . y
Re2 Re1 Cl2 104.32(10) . . y
Cl3 Re1 Cl2 86.55(12) . . y
Cl1 Re1 Cl2 86.9(2) . . y
Re2 Re1 P1 98.31(6) . . y
Cl3 Re1 P1 84.47(9) . . y
Cl1 Re1 P1 87.2(2) . . y
Cl2 Re1 P1 157.16(11) . . y
Re1 Re2 Cl5 104.93(8) . . y
Re1 Re2 Cl6 107.05(9) . . y
Cl5 Re2 Cl6 86.61(13) . . y
Re1 Re2 Cl4 110.8(2) . . y
Cl5 Re2 Cl4 144.2(2) . . y
Cl6 Re2 Cl4 85.5(2) . . y
Re1 Re2 P2 97.77(6) . . y
Cl5 Re2 P2 84.20(9) . . y
Cl6 Re2 P2 155.00(11) . . y
Cl4 Re2 P2 88.4(2) . . y
Re2X Re1X Cl5X 105.2(4) . . n
Re2X Re1X P2 98.77(10) . . n
Cl5X Re1X P2 84.9(4) . . n
Re2X Re1X Cl1X 109.3(7) . . n
Cl5X Re1X Cl1X 145.4(8) . . n
P2 Re1X Cl1X 86.8(6) . . n
Re2X Re1X Cl2X 106.7(5) . . n
Cl5X Re1X Cl2X 86.1(6) . . n
P2 Re1X Cl2X 154.4(5) . . n
Cl1X Re1X Cl2X 87.1(7) . . n
Re1X Re2X Cl4X 107.7(11) . . n
Re1X Re2X Cl3X 102.3(4) . . n
Cl4X Re2X Cl3X 149.9(11) . . n
Re1X Re2X Cl6X 105.4(4) . . n
Cl4X Re2X Cl6X 83.8(10) . . n
Cl3X Re2X Cl6X 87.0(6) . . n
Re1X Re2X P1 97.99(10) . . n
Cl4X Re2X P1 96.2(9) . . n
Cl3X Re2X P1 80.9(4) . . n
Cl6X Re2X P1 155.5(4) . . n
C4X P1 C7 101.2(6) . . n
C4 P1 C7 101.2(6) . . n
C1X P1 C7 105.7(5) . . n
C1 P1 C7 105.7(5) . . n
C7 P1 Re1 105.7(4) . . n
C7 P1 Re2X 137.8(4) . . n
C13X P2 C10 105.4(6) . . n
C13 P2 C10 105.4(6) . . n
C10 P2 C16X 102.3(6) . . n
C10 P2 C16 102.3(6) . . n
C10 P2 Re1X 138.0(4) . . n
C10 P2 Re2 106.0(5) . . n
C2 C1 P1 122.5(11) . . n
C1 C2 C3 113.8(15) . . n
C2X C1X P1 126.0(12) . . n
C1X C2X C3X 120.6(17) . . n
C5 C4 P1 126.4(14) . . n
C4 C5 C6 118.8(18) . . n
C5X C4X P1 124.3(14) . . n
C4X C5X C6X 116.6(20) . . n
C8 C7 P1 119.8(9) . . n
C7 C8 C9 113.0(11) . . n
C11 C10 P2 122.3(11) . . n
C10 C11 C12 119.4(15) . . n
C14 C13 P2 124.0(11) . . n
C13 C14 C15 115.0(15) . . n
C14X C13X P2 125.5(11) . . n
C13X C14X C15X 114.2(14) . . n
C17 C16 P2 118.0(11) . . n
C16 C17 C18 112.1(14) . . n
C17X C16X P2 121.7(11) . . n
C16X C17X C18X 116.4(16) . . n
N1 C19 C20 116.3(14) . . n
C21 C20 C19 112.7(17) . . n
C22 C21 C20 115.5(19) . . n
C20X C19X N1 119.0(20) . . n
C21X C20X C19X 111.5(23) . . n
C20X C21X C22X 114.1(25) . . n
C24 C23 N1 113.7(12) . . n
C23 C24 C25 112.2(15) . . n
C26 C25 C24 115.1(16) . . n
C24X C23X N1 114.9(17) . . n
C23X C24X C25X 113.1(21) . . n
C26X C25X C24X 113.9(21) . . n
C28 C27 N1 114.8(13) . . n
C27 C28 C29 111.6(15) . . n
C30 C29 C28 115.9(19) . . n
C28X C27X N1 110.4(18) . . n
C27X C28X C29X 111.4(21) . . n
C30X C29X C28X 112.5(30) . . n
C32 C31 N1 117.7(13) . . n
C33 C32 C31 108.3(14) . . n
C34 C33 C32 117.0(19) . . n
N1 C31X C32X 115.6(21) . . n
C33X C32X C31X 111.9(19) . . n
C34X C33X C32X 122.2(24) . . n

loop_
_geom_bond_atom_site_label_1
_geom_bond_atom_site_label_2
_geom_bond_distance
_geom_bond_site_symmetry_2
_geom_bond_publ_flag
Re1 Re2 2.2211(6) . y
Re1 Cl3 2.332(3) . y
Re1 Cl1 2.364(5) . y
Re1 Cl2 2.382(3) . y
Re1 P1 2.422(2) . y
Re2 Cl5 2.334(3) . y
Re2 Cl6 2.377(3) . y
Re2 Cl4 2.396(7) . y
Re2 P2 2.431(2) . y
Re1X Re2X 2.207(3) . n
Re1X Cl5X 2.307(14) . n
Re1X P2 2.308(3) . n
Re1X Cl1X 2.36(3) . n
Re1X Cl2X 2.36(2) . n
Re2X Cl4X 2.28(4) . n
Re2X Cl3X 2.34(2) . n
Re2X Cl6X 2.36(2) . n
Re2X P1 2.480(3) . n
P1 C4X 1.797(11) . n
P1 C4 1.797(11) . n
P1 C1X 1.822(10) . n
P1 C1 1.822(10) . n
P1 C7 1.866(12) . n
P2 C13X 1.819(10) . n
P2 C13 1.819(10) . n
P2 C10 1.831(11) . n
P2 C16X 1.838(12) . n
P2 C16 1.838(12) . n
C1 C2 1.42(2) . n
C2 C3 1.54(2) . n
C1X C2X 1.38(2) . n
C2X C3X 1.48(2) . n
C4 C5 1.45(2) . n
C5 C6 1.49(2) . n
C4X C5X 1.47(2) . n
C5X C6X 1.50(3) . n
C7 C8 1.44(2) . n
C8 C9 1.514(14) . n
C10 C11 1.36(2) . n
C11 C12 1.52(2) . n
C13 C14 1.41(2) . n
C14 C15 1.52(2) . n
C13X C14X 1.43(2) . n
C14X C15X 1.51(2) . n
C16 C17 1.48(2) . n
C17 C18 1.54(2) . n
C16X C17X 1.47(2) . n
C17X C18X 1.48(2) . n
N1 C19 1.43(2) . n
N1 C31X 1.43(2) . n
N1 C27 1.51(2) . n
N1 C27X 1.55(2) . n
N1 C23 1.57(2) . n
N1 C23X 1.58(2) . n
N1 C31 1.58(2) . n
N1 C19X 1.62(3) . n
C19 C20 1.49(2) . n
C20 C21 1.48(2) . n
C21 C22 1.47(3) . n
C19X C20X 1.50(3) . n
C20X C21X 1.48(3) . n
C21X C22X 1.49(3) . n
C23 C24 1.49(2) . n
C24 C25 1.52(2) . n
C25 C26 1.49(2) . n
C23X C24X 1.48(2) . n
C24X C25X 1.51(2) . n
C25X C26X 1.50(3) . n
C27 C28 1.51(2) . n
C28 C29 1.52(2) . n
C29 C30 1.46(2) . n
C27X C28X 1.50(2) . n
C28X C29X 1.53(3) . n
C29X C30X 1.47(3) . n
C31 C32 1.54(2) . n
C32 C33 1.52(2) . n
C33 C34 1.43(2) . n
C31X C32X 1.53(2) . n
C32X C33X 1.51(3) . n
C33X C34X 1.42(3) . n

loop_
_geom_torsion_atom_site_label_1
_geom_torsion_atom_site_label_2
_geom_torsion_atom_site_label_3
_geom_torsion_atom_site_label_4
_geom_torsion
_geom_torsion_site_symmetry_1
_geom_torsion_site_symmetry_2
_geom_torsion_site_symmetry_3
_geom_torsion_site_symmetry_4
_geom_torsion_publ_flag
P1 Re1 Re2 Cl4 -15.6(2) . . . . y
P1 Re1 Re2 P2 -106.89(8) . . . . n
P1 Re1 Re2 Cl5 167.08(10) . . . . n
P1 Re1 Re2 Cl6 76.06(11) . . . . n
Cl1 Re1 Re2 Cl4 74.8(3) . . . . n
Cl1 Re1 Re2 P2 -16.5(2) . . . . y
Cl1 Re1 Re2 Cl5 -102.5(2) . . . . n
Cl1 Re1 Re2 Cl6 166.5(2) . . . . n
Cl2 Re1 Re2 Cl4 167.4(2) . . . . n
Cl2 Re1 Re2 P2 76.19(10) . . . . n
Cl2 Re1 Re2 Cl5 -9.84(12) . . . . y
Cl2 Re1 Re2 Cl6 -100.86(13) . . . . n
Cl3 Re1 Re2 Cl4 -102.2(2) . . . . n
Cl3 Re1 Re2 P2 166.58(10) . . . . n
Cl3 Re1 Re2 Cl5 80.55(12) . . . . n
Cl3 Re1 Re2 Cl6 -10.47(13) . . . . y
P2 Re1X Re2X Cl4X 9.8(10) . . . . n
Cl5X Re1X Re2X Cl6X 8.6(6) . . . . n
Cl2X Re1X Re2X Cl3X 8.9(6) . . . . n
Cl1X Re1X Re2X P1 19.3(6) . . . . n
P2 Re1X Re2X P1 108.92(11) . . . . n
